data_7004684
loop_
_publ_author_name
'Venugopal, Ajay'
'Hepp, Alexander'
'Pape, Tania'
'Mix, Andreas'
'Mitzel, Norbert W.'

_publ_section_title
;
 Rare-earth metal hydroxylamide complexes
;
_journal_issue 46
_journal_name_full 'Dalton Transactions'
_journal_page_first 6628
_journal_page_last 6633
_journal_paper_doi 10.1039/b810234a
_journal_year 2008
_chemical_formula_sum 'C48 H48 N2 O2 Y2'
_chemical_formula_weight 862.70
_chemical_name_systematic
;
?
;
_space_group_IT_number 2
_symmetry_cell_setting triclinic
_symmetry_space_group_name_Hall '-P 1'
_symmetry_space_group_name_H-M 'P -1'
_atom_sites_solution_hydrogens geom
_atom_sites_solution_primary direct
_atom_sites_solution_secondary difmap
_audit_creation_method SHELXL-97
_cell_angle_alpha 84.601(3)
_cell_angle_beta 76.727(3)
_cell_angle_gamma 71.717(3)
_cell_formula_units_Z 1
_cell_length_a 8.4551(14)
_cell_length_b 10.8881(18)
_cell_length_c 11.5460(19)
_cell_measurement_reflns_used 900
_cell_measurement_temperature 153(2)
_cell_measurement_theta_max 22.5
_cell_measurement_theta_min 1
_cell_volume 982.0(3)
_computing_cell_refinement 'SAINT (Bruker AXS, 2000)'
_computing_data_collection 'SMART (Bruker AXS, 2000)'
_computing_data_reduction 'SAINT,SADABS (Bruker AXS, 2000)'
_computing_molecular_graphics
;
ORTEP3,L.J. Farrugia, J. Appl. Cryst. (1997) 30, 565
;
_computing_structure_refinement 'SHELXL-97 (Sheldrick, 1997)'
_computing_structure_solution 'SHELXS-97 (Sheldrick, 1990)'
_diffrn_ambient_temperature 153(2)
_diffrn_detector_area_resol_mean 80
_diffrn_measured_fraction_theta_full 0.982
_diffrn_measured_fraction_theta_max 0.982
_diffrn_measurement_device_type 'CCD area detector'
_diffrn_measurement_method 'Omega and Phi scans'
_diffrn_radiation_monochromator graphite
_diffrn_radiation_source 'rotating anode'
_diffrn_radiation_type MoK\a
_diffrn_radiation_wavelength 0.71073
_diffrn_reflns_av_R_equivalents 0.0268
_diffrn_reflns_av_sigmaI/netI 0.0488
_diffrn_reflns_limit_h_max 11
_diffrn_reflns_limit_h_min -11
_diffrn_reflns_limit_k_max 15
_diffrn_reflns_limit_k_min -15
_diffrn_reflns_limit_l_max 16
_diffrn_reflns_limit_l_min -16
_diffrn_reflns_number 11324
_diffrn_reflns_theta_full 30.07
_diffrn_reflns_theta_max 30.07
_diffrn_reflns_theta_min 1.81
_exptl_absorpt_coefficient_mu 2.982
_exptl_absorpt_correction_T_max 0.8900
_exptl_absorpt_correction_T_min 0.6311
_exptl_absorpt_correction_type multi-scan
_exptl_absorpt_process_details
;
Corrections were done with the SADABS program, utilizing the none merged
raw data obtained from the integration process. Integration and final cell
refinement were done with SAINT.

SADABS reports ratio of Tmin/Tmax = 0.818244

;
_exptl_crystal_colour colourless
_exptl_crystal_density_diffrn 1.459
_exptl_crystal_density_method 'not measured'
_exptl_crystal_description 'transparent plates'
_exptl_crystal_F_000 444
_exptl_crystal_size_max 0.17
_exptl_crystal_size_mid 0.14
_exptl_crystal_size_min 0.04
_refine_diff_density_max 0.723
_refine_diff_density_min -0.596
_refine_diff_density_rms 0.077
_refine_ls_extinction_method none
_refine_ls_goodness_of_fit_ref 1.020
_refine_ls_hydrogen_treatment noref
_refine_ls_matrix_type full
_refine_ls_number_parameters 244
_refine_ls_number_reflns 5660
_refine_ls_number_restraints 0
_refine_ls_restrained_S_all 1.020
_refine_ls_R_factor_all 0.0480
_refine_ls_R_factor_gt 0.0347
_refine_ls_shift/su_max 0.002
_refine_ls_shift/su_mean 0.000
_refine_ls_structure_factor_coef Fsqd
_refine_ls_weighting_details 'calc w=1/[\s^2^(Fo^2^)+(0.0394P)^2^+0.0772P] where P=(Fo^2^+2Fc^2^)/3'
_refine_ls_weighting_scheme calc
_refine_ls_wR_factor_gt 0.0741
_refine_ls_wR_factor_ref 0.0782
_reflns_number_gt 4758
_reflns_number_total 5660
_reflns_threshold_expression >2sigma(I)
_cod_data_source_file b810234a.txt
_cod_data_source_block 2a
_cod_original_sg_symbol_H-M P-1
_cod_database_code 7004684

loop_
_symmetry_equiv_pos_as_xyz
'x, y, z'
'-x, -y, -z'

loop_
_atom_site_label
_atom_site_type_symbol
_atom_site_fract_x
_atom_site_fract_y
_atom_site_fract_z
_atom_site_U_iso_or_equiv
_atom_site_adp_type
_atom_site_occupancy
_atom_site_symmetry_multiplicity
_atom_site_calc_flag
_atom_site_refinement_flags
_atom_site_disorder_assembly
_atom_site_disorder_group
Y1 Y 1.00896(2) 0.662664(18) -0.044982(16) 0.01872(6) Uani 1 1 d . . .
N1 N 0.7989(2) 0.67088(15) 0.14835(14) 0.0205(3) Uani 1 1 d . . .
O1 O 1.12156(17) 0.45351(13) -0.09442(12) 0.0215(3) Uani 1 1 d . . .
C1 C 1.3327(3) 0.6163(2) -0.03344(18) 0.0253(4) Uani 1 1 d . . .
H1 H 1.4083 0.5350 -0.0619 0.030 Uiso 1 1 calc R . .
C2 C 1.2419(3) 0.6418(2) 0.08320(19) 0.0272(4) Uani 1 1 d . . .
H2 H 1.2440 0.5810 0.1479 0.033 Uiso 1 1 calc R . .
C3 C 1.1468(3) 0.7730(2) 0.0882(2) 0.0303(5) Uani 1 1 d . . .
H3 H 1.0736 0.8168 0.1570 0.036 Uiso 1 1 calc R . .
C4 C 1.1785(3) 0.8282(2) -0.0259(2) 0.0318(5) Uani 1 1 d . . .
H4 H 1.1308 0.9160 -0.0482 0.038 Uiso 1 1 calc R . .
C5 C 1.2934(3) 0.7308(2) -0.1015(2) 0.0290(4) Uani 1 1 d . . .
H5 H 1.3367 0.7408 -0.1842 0.035 Uiso 1 1 calc R . .
C6 C 0.8986(4) 0.8649(2) -0.1865(2) 0.0413(6) Uani 1 1 d . . .
H6 H 0.9334 0.9387 -0.1812 0.050 Uiso 1 1 calc R . .
C7 C 0.7519(3) 0.8410(3) -0.1204(2) 0.0457(7) Uani 1 1 d . . .
H7 H 0.6688 0.8950 -0.0612 0.055 Uiso 1 1 calc R . .
C8 C 0.7479(3) 0.7232(3) -0.1563(2) 0.0407(6) Uani 1 1 d . . .
H8 H 0.6616 0.6829 -0.1260 0.049 Uiso 1 1 calc R . .
C9 C 0.8911(3) 0.6761(2) -0.2435(2) 0.0343(5) Uani 1 1 d . . .
H9 H 0.9201 0.5977 -0.2843 0.041 Uiso 1 1 calc R . .
C10 C 0.9860(3) 0.7618(2) -0.26189(19) 0.0355(5) Uani 1 1 d . . .
H10 H 1.0919 0.7520 -0.3163 0.043 Uiso 1 1 calc R . .
C11 C 0.8443(3) 0.66019(19) 0.26523(16) 0.0228(4) Uani 1 1 d . . .
H11A H 0.9698 0.6265 0.2539 0.027 Uiso 1 1 calc R . .
H11B H 0.7962 0.5960 0.3151 0.027 Uiso 1 1 calc R . .
C12 C 0.7837(3) 0.78427(19) 0.33135(17) 0.0235(4) Uani 1 1 d . . .
C13 C 0.7444(3) 0.9059(2) 0.2771(2) 0.0347(5) Uani 1 1 d . . .
H13 H 0.7471 0.9141 0.1941 0.042 Uiso 1 1 calc R . .
C14 C 0.7014(4) 1.0152(2) 0.3434(2) 0.0456(7) Uani 1 1 d . . .
H14 H 0.6728 1.0982 0.3057 0.055 Uiso 1 1 calc R . .
C15 C 0.6993(3) 1.0053(3) 0.4627(2) 0.0436(6) Uani 1 1 d . . .
H15 H 0.6720 1.0811 0.5071 0.052 Uiso 1 1 calc R . .
C16 C 0.7367(3) 0.8861(2) 0.5182(2) 0.0365(5) Uani 1 1 d . . .
H16 H 0.7343 0.8789 0.6012 0.044 Uiso 1 1 calc R . .
C17 C 0.7780(3) 0.7763(2) 0.45271(18) 0.0276(4) Uani 1 1 d . . .
H17 H 0.8030 0.6937 0.4916 0.033 Uiso 1 1 calc R . .
C18 C 0.6124(2) 0.7102(2) 0.15542(17) 0.0238(4) Uani 1 1 d . . .
H18A H 0.5942 0.6810 0.0822 0.029 Uiso 1 1 calc R . .
H18B H 0.5712 0.8060 0.1532 0.029 Uiso 1 1 calc R . .
C19 C 0.4993(3) 0.6645(2) 0.25970(17) 0.0244(4) Uani 1 1 d . . .
C20 C 0.3493(3) 0.7546(2) 0.31402(18) 0.0288(4) Uani 1 1 d . . .
H20 H 0.3284 0.8435 0.2914 0.035 Uiso 1 1 calc R . .
C21 C 0.2302(3) 0.7163(3) 0.4005(2) 0.0373(5) Uani 1 1 d . . .
H21 H 0.1276 0.7787 0.4362 0.045 Uiso 1 1 calc R . .
C22 C 0.2599(3) 0.5884(3) 0.4350(2) 0.0406(6) Uani 1 1 d . . .
H22 H 0.1771 0.5621 0.4938 0.049 Uiso 1 1 calc R . .
C23 C 0.4104(3) 0.4976(2) 0.3843(2) 0.0365(5) Uani 1 1 d . . .
H23 H 0.4322 0.4093 0.4093 0.044 Uiso 1 1 calc R . .
C24 C 0.5287(3) 0.5361(2) 0.29737(18) 0.0286(4) Uani 1 1 d . . .
H24 H 0.6318 0.4735 0.2628 0.034 Uiso 1 1 calc R . .

loop_
_atom_site_aniso_label
_atom_site_aniso_U_11
_atom_site_aniso_U_22
_atom_site_aniso_U_33
_atom_site_aniso_U_23
_atom_site_aniso_U_13
_atom_site_aniso_U_12
Y1 0.01958(9) 0.02002(9) 0.01738(9) -0.00057(6) -0.00372(6) -0.00724(6)
N1 0.0224(8) 0.0206(8) 0.0180(7) -0.0041(6) -0.0030(6) -0.0055(6)
O1 0.0227(7) 0.0195(6) 0.0207(7) -0.0054(5) -0.0003(5) -0.0058(5)
C1 0.0204(9) 0.0296(10) 0.0281(10) -0.0036(8) -0.0075(8) -0.0079(8)
C2 0.0277(11) 0.0348(11) 0.0259(10) 0.0004(8) -0.0111(8) -0.0153(9)
C3 0.0273(11) 0.0353(12) 0.0329(11) -0.0100(9) -0.0052(9) -0.0144(9)
C4 0.0303(11) 0.0252(10) 0.0442(13) 0.0006(9) -0.0104(10) -0.0129(9)
C5 0.0239(10) 0.0352(11) 0.0314(11) 0.0026(9) -0.0058(8) -0.0147(9)
C6 0.0630(17) 0.0278(12) 0.0439(14) 0.0127(10) -0.0315(13) -0.0183(12)
C7 0.0434(15) 0.0472(15) 0.0274(12) -0.0046(10) -0.0120(11) 0.0175(12)
C8 0.0303(12) 0.0637(17) 0.0360(13) 0.0230(12) -0.0187(10) -0.0237(12)
C9 0.0486(14) 0.0290(11) 0.0278(11) 0.0013(9) -0.0210(10) -0.0068(10)
C10 0.0302(11) 0.0541(15) 0.0209(10) 0.0114(10) -0.0075(9) -0.0127(11)
C11 0.0265(10) 0.0241(9) 0.0185(9) -0.0015(7) -0.0050(7) -0.0081(8)
C12 0.0229(10) 0.0282(10) 0.0202(9) -0.0053(8) -0.0002(7) -0.0107(8)
C13 0.0490(14) 0.0313(11) 0.0224(10) -0.0017(9) 0.0006(10) -0.0155(10)
C14 0.0652(18) 0.0250(11) 0.0429(14) -0.0037(10) 0.0001(13) -0.0160(12)
C15 0.0514(16) 0.0385(13) 0.0417(14) -0.0214(11) -0.0018(12) -0.0147(12)
C16 0.0354(13) 0.0458(14) 0.0267(11) -0.0138(10) -0.0070(9) -0.0061(11)
C17 0.0249(10) 0.0340(11) 0.0230(10) -0.0034(8) -0.0052(8) -0.0069(9)
C18 0.0216(9) 0.0268(10) 0.0205(9) -0.0019(7) -0.0029(7) -0.0046(8)
C19 0.0208(9) 0.0358(11) 0.0182(9) -0.0061(8) -0.0031(7) -0.0100(8)
C20 0.0257(10) 0.0375(12) 0.0243(10) -0.0097(9) -0.0038(8) -0.0095(9)
C21 0.0252(11) 0.0585(16) 0.0269(11) -0.0146(11) 0.0020(9) -0.0125(11)
C22 0.0340(13) 0.0639(17) 0.0276(12) -0.0036(11) 0.0028(10) -0.0261(12)
C23 0.0388(13) 0.0456(14) 0.0286(11) 0.0026(10) -0.0046(10) -0.0206(11)
C24 0.0267(10) 0.0360(12) 0.0227(10) -0.0037(8) -0.0013(8) -0.0107(9)

loop_
_atom_type_symbol
_atom_type_description
_atom_type_scat_dispersion_real
_atom_type_scat_dispersion_imag
_atom_type_scat_source
C C 0.0033 0.0016 'International Tables Vol C Tables 4.2.6.8 and 6.1.1.4'
H H 0.0000 0.0000 'International Tables Vol C Tables 4.2.6.8 and 6.1.1.4'
N N 0.0061 0.0033 'International Tables Vol C Tables 4.2.6.8 and 6.1.1.4'
O O 0.0106 0.0060 'International Tables Vol C Tables 4.2.6.8 and 6.1.1.4'
Y Y -2.7962 3.5667 'International Tables Vol C Tables 4.2.6.8 and 6.1.1.4'

loop_
_geom_angle_atom_site_label_1
_geom_angle_atom_site_label_2
_geom_angle_atom_site_label_3
_geom_angle
_geom_angle_site_symmetry_1
_geom_angle_site_symmetry_3
_geom_angle_publ_flag
O1 Y1 O1 72.30(5) . 2_765 ?
O1 Y1 N1 106.90(5) . . ?
O1 Y1 N1 34.70(5) 2_765 . ?
O1 Y1 C1 77.98(6) . . ?
O1 Y1 C1 111.48(6) 2_765 . ?
N1 Y1 C1 116.91(6) . . ?
O1 Y1 C10 97.66(7) . . ?
O1 Y1 C10 138.03(6) 2_765 . ?
N1 Y1 C10 134.11(6) . . ?
C1 Y1 C10 105.63(7) . . ?
O1 Y1 C5 98.48(6) . . ?
O1 Y1 C5 140.26(6) 2_765 . ?
N1 Y1 C5 130.94(6) . . ?
C1 Y1 C5 30.55(6) . . ?
C10 Y1 C5 80.69(7) . . ?
O1 Y1 C2 91.60(6) . . ?
O1 Y1 C2 90.61(6) 2_765 . ?
N1 Y1 C2 87.10(6) . . ?
C1 Y1 C2 30.36(6) . . ?
C10 Y1 C2 130.99(7) . . ?
C5 Y1 C2 50.32(7) . . ?
O1 Y1 C6 127.46(7) . . ?
O1 Y1 C6 134.00(7) 2_765 . ?
N1 Y1 C6 111.15(7) . . ?
C1 Y1 C6 113.23(8) . . ?
C10 Y1 C6 30.25(8) . . ?
C5 Y1 C6 82.80(8) . . ?
C2 Y1 C6 124.61(7) . . ?
O1 Y1 C7 127.78(7) . . ?
O1 Y1 C7 103.94(8) 2_765 . ?
N1 Y1 C7 84.95(7) . . ?
C1 Y1 C7 141.81(8) . . ?
C10 Y1 C7 49.80(7) . . ?
C5 Y1 C7 111.40(8) . . ?
C2 Y1 C7 140.42(8) . . ?
C6 Y1 C7 30.06(8) . . ?
O1 Y1 C9 81.45(6) . . ?
O1 Y1 C9 108.58(7) 2_765 . ?
N1 Y1 C9 116.68(7) . . ?
C1 Y1 C9 126.06(7) . . ?
C10 Y1 C9 30.06(7) . . ?
C5 Y1 C9 107.99(7) . . ?
C2 Y1 C9 156.22(7) . . ?
C6 Y1 C9 49.55(7) . . ?
C7 Y1 C9 49.47(7) . . ?
O1 Y1 C8 98.08(7) . . ?
O1 Y1 C8 90.54(6) 2_765 . ?
N1 Y1 C8 88.27(7) . . ?
C1 Y1 C8 154.68(7) . . ?
C10 Y1 C8 49.64(7) . . ?
C5 Y1 C8 129.20(7) . . ?
C2 Y1 C8 170.14(8) . . ?
C6 Y1 C8 49.69(8) . . ?
C7 Y1 C8 30.22(8) . . ?
C9 Y1 C8 29.74(8) . . ?
O1 Y1 C4 127.08(6) . . ?
O1 Y1 C4 131.14(6) 2_765 . ?
N1 Y1 C4 105.85(6) . . ?
C1 Y1 C4 50.21(7) . . ?
C10 Y1 C4 87.96(7) . . ?
C5 Y1 C4 30.46(7) . . ?
C2 Y1 C4 50.14(7) . . ?
C6 Y1 C4 74.47(8) . . ?
C7 Y1 C4 95.36(8) . . ?
C9 Y1 C4 117.89(7) . . ?
C8 Y1 C4 123.32(8) . . ?
O1 N1 C11 107.14(14) 2_765 . ?
O1 N1 C18 109.98(14) 2_765 . ?
C11 N1 C18 113.32(15) . . ?
O1 N1 Y1 63.20(8) 2_765 . ?
C11 N1 Y1 123.46(12) . . ?
C18 N1 Y1 122.38(12) . . ?
N1 O1 Y1 169.26(11) 2_765 . ?
N1 O1 Y1 82.10(9) 2_765 2_765 ?
Y1 O1 Y1 107.70(5) . 2_765 ?
C2 C1 C5 108.29(19) . . ?
C2 C1 Y1 75.28(12) . . ?
C5 C1 Y1 74.82(12) . . ?
C2 C1 H1 125.9 . . ?
C5 C1 H1 125.9 . . ?
Y1 C1 H1 116.1 . . ?
C1 C2 C3 107.96(19) . . ?
C1 C2 Y1 74.36(11) . . ?
C3 C2 Y1 75.56(12) . . ?
C1 C2 H2 126.0 . . ?
C3 C2 H2 126.0 . . ?
Y1 C2 H2 116.2 . . ?
C4 C3 C2 108.08(19) . . ?
C4 C3 Y1 74.74(12) . . ?
C2 C3 Y1 74.10(12) . . ?
C4 C3 H3 126.0 . . ?
C2 C3 H3 126.0 . . ?
Y1 C3 H3 117.2 . . ?
C3 C4 C5 107.8(2) . . ?
C3 C4 Y1 75.04(12) . . ?
C5 C4 Y1 73.83(12) . . ?
C3 C4 H4 126.1 . . ?
C5 C4 H4 126.1 . . ?
Y1 C4 H4 117.1 . . ?
C1 C5 C4 107.8(2) . . ?
C1 C5 Y1 74.63(12) . . ?
C4 C5 Y1 75.71(12) . . ?
C1 C5 H5 126.1 . . ?
C4 C5 H5 126.1 . . ?
Y1 C5 H5 115.8 . . ?
C7 C6 C10 108.0(2) . . ?
C7 C6 Y1 75.22(13) . . ?
C10 C6 Y1 74.40(13) . . ?
C7 C6 H6 126.0 . . ?
C10 C6 H6 126.0 . . ?
Y1 C6 H6 116.5 . . ?
C6 C7 C8 107.8(2) . . ?
C6 C7 Y1 74.72(14) . . ?
C8 C7 Y1 75.16(13) . . ?
C6 C7 H7 126.1 . . ?
C8 C7 H7 126.1 . . ?
Y1 C7 H7 116.2 . . ?
C9 C8 C7 107.8(2) . . ?
C9 C8 Y1 74.89(13) . . ?
C7 C8 Y1 74.62(13) . . ?
C9 C8 H8 126.1 . . ?
C7 C8 H8 126.1 . . ?
Y1 C8 H8 116.5 . . ?
C8 C9 C10 108.7(2) . . ?
C8 C9 Y1 75.36(13) . . ?
C10 C9 Y1 74.21(12) . . ?
C8 C9 H9 125.6 . . ?
C10 C9 H9 125.6 . . ?
Y1 C9 H9 116.8 . . ?
C9 C10 C6 107.8(2) . . ?
C9 C10 Y1 75.73(12) . . ?
C6 C10 Y1 75.35(13) . . ?
C9 C10 H10 126.1 . . ?
C6 C10 H10 126.1 . . ?
Y1 C10 H10 115.1 . . ?
N1 C11 C12 114.92(16) . . ?
N1 C11 H11A 108.5 . . ?
C12 C11 H11A 108.5 . . ?
N1 C11 H11B 108.5 . . ?
C12 C11 H11B 108.5 . . ?
H11A C11 H11B 107.5 . . ?
C13 C12 C17 118.21(19) . . ?
C13 C12 C11 123.86(18) . . ?
C17 C12 C11 117.78(18) . . ?
C14 C13 C12 120.2(2) . . ?
C14 C13 H13 119.9 . . ?
C12 C13 H13 119.9 . . ?
C15 C14 C13 120.8(2) . . ?
C15 C14 H14 119.6 . . ?
C13 C14 H14 119.6 . . ?
C16 C15 C14 120.0(2) . . ?
C16 C15 H15 120.0 . . ?
C14 C15 H15 120.0 . . ?
C15 C16 C17 119.5(2) . . ?
C15 C16 H16 120.2 . . ?
C17 C16 H16 120.2 . . ?
C16 C17 C12 121.3(2) . . ?
C16 C17 H17 119.4 . . ?
C12 C17 H17 119.4 . . ?
N1 C18 C19 119.52(17) . . ?
N1 C18 H18A 107.4 . . ?
C19 C18 H18A 107.4 . . ?
N1 C18 H18B 107.4 . . ?
C19 C18 H18B 107.4 . . ?
H18A C18 H18B 107.0 . . ?
C24 C19 C20 118.27(19) . . ?
C24 C19 C18 123.67(18) . . ?
C20 C19 C18 117.8(2) . . ?
C21 C20 C19 120.8(2) . . ?
C21 C20 H20 119.6 . . ?
C19 C20 H20 119.6 . . ?
C22 C21 C20 120.1(2) . . ?
C22 C21 H21 119.9 . . ?
C20 C21 H21 119.9 . . ?
C21 C22 C23 120.0(2) . . ?
C21 C22 H22 120.0 . . ?
C23 C22 H22 120.0 . . ?
C24 C23 C22 119.6(2) . . ?
C24 C23 H23 120.2 . . ?
C22 C23 H23 120.2 . . ?
C23 C24 C19 121.1(2) . . ?
C23 C24 H24 119.5 . . ?
C19 C24 H24 119.5 . . ?

loop_
_geom_bond_atom_site_label_1
_geom_bond_atom_site_label_2
_geom_bond_distance
_geom_bond_site_symmetry_2
_geom_bond_publ_flag
Y1 O1 2.2479(13) . ?
Y1 O1 2.2551(14) 2_765 ?
Y1 N1 2.5027(16) . ?
Y1 C1 2.656(2) . ?
Y1 C10 2.657(2) . ?
Y1 C5 2.658(2) . ?
Y1 C2 2.667(2) . ?
Y1 C6 2.669(2) . ?
Y1 C7 2.675(2) . ?
Y1 C9 2.676(2) . ?
Y1 C8 2.682(2) . ?
Y1 C4 2.682(2) . ?
N1 O1 1.438(2) 2_765 ?
N1 C11 1.471(2) . ?
N1 C18 1.483(2) . ?
O1 N1 1.438(2) 2_765 ?
O1 Y1 2.2551(14) 2_765 ?
C1 C2 1.394(3) . ?
C1 C5 1.400(3) . ?
C1 H1 0.9500 . ?
C2 C3 1.401(3) . ?
C2 H2 0.9500 . ?
C3 C4 1.399(3) . ?
C3 H3 0.9500 . ?
C4 C5 1.403(3) . ?
C4 H4 0.9500 . ?
C5 H5 0.9500 . ?
C6 C7 1.386(4) . ?
C6 C10 1.390(4) . ?
C6 H6 0.9500 . ?
C7 C8 1.396(4) . ?
C7 H7 0.9500 . ?
C8 C9 1.375(3) . ?
C8 H8 0.9500 . ?
C9 C10 1.383(3) . ?
C9 H9 0.9500 . ?
C10 H10 0.9500 . ?
C11 C12 1.500(3) . ?
C11 H11A 0.9900 . ?
C11 H11B 0.9900 . ?
C12 C13 1.385(3) . ?
C12 C17 1.386(3) . ?
C13 C14 1.380(3) . ?
C13 H13 0.9500 . ?
C14 C15 1.369(4) . ?
C14 H14 0.9500 . ?
C15 C16 1.369(4) . ?
C15 H15 0.9500 . ?
C16 C17 1.382(3) . ?
C16 H16 0.9500 . ?
C17 H17 0.9500 . ?
C18 C19 1.506(3) . ?
C18 H18A 0.9900 . ?
C18 H18B 0.9900 . ?
C19 C24 1.387(3) . ?
C19 C20 1.391(3) . ?
C20 C21 1.381(3) . ?
C20 H20 0.9500 . ?
C21 C22 1.373(4) . ?
C21 H21 0.9500 . ?
C22 C23 1.385(4) . ?
C22 H22 0.9500 . ?
C23 C24 1.381(3) . ?
C23 H23 0.9500 . ?
C24 H24 0.9500 . ?
